data_7128977
loop_
_publ_author_name
'Li, Yang'
'Tian, Xueqin'
'Jiang, Weiwei'
'Wu, Pengyan'
'Li, Han-Shu'
'Wang, Man'
'Lin, Chen'
'Wang, Jian'

_publ_section_title
;
 Amino and triazole-containing metal-organic frameworks for highly
 efficient CO<sub>2</sub> fixation.
;
_journal_issue 82
_journal_name_full 'Chemical communications (Cambridge, England)'
_journal_page_first 10803
_journal_page_last 10806
_journal_paper_doi 10.1039/d1cc04371d
_journal_volume 57
_journal_year 2021
_chemical_formula_sum 'C62 H52 N10 O15 Zn3'
_chemical_formula_weight 1373.24
_chemical_name_systematic Zn-TDA
_space_group_crystal_system triclinic
_space_group_IT_number 2
_space_group_name_Hall '-P 1'
_space_group_name_H-M_alt 'P -1'
_atom_sites_solution_hydrogens geom
_audit_creation_method SHELXL-2018/3
_audit_update_record
;
2021-07-07 deposited with the CCDC.	2021-09-16 downloaded from the CCDC.
;
_cell_angle_alpha 74.258(5)
_cell_angle_beta 79.162(5)
_cell_angle_gamma 63.495(4)
_cell_formula_units_Z 2
_cell_length_a 13.7019(13)
_cell_length_b 13.9995(12)
_cell_length_c 21.143(2)
_cell_measurement_reflns_used 9923
_cell_measurement_temperature 296(2)
_cell_measurement_theta_max 25.001
_cell_measurement_theta_min 2.507
_cell_volume 3482.7(6)
_computing_cell_refinement 'Bruker SMART'
_computing_data_collection 'Bruker SMART'
_computing_data_reduction 'Bruker SAINT'
_computing_molecular_graphics 'Bruker SHELXTL'
_computing_publication_material 'Bruker SHELXTL'
_computing_structure_refinement 'SHELXL-2018/3 (Sheldrick, 2018)'
_computing_structure_solution 'Bruker SHELXTL'
_diffrn_ambient_temperature 296(2)
_diffrn_measured_fraction_theta_full 0.996
_diffrn_measured_fraction_theta_max 0.996
_diffrn_measurement_device_type 'CCD area detector'
_diffrn_measurement_method 'phi and omega scans'
_diffrn_radiation_type MoK\a
_diffrn_radiation_wavelength 0.71073
_diffrn_reflns_av_R_equivalents 0.0511
_diffrn_reflns_av_unetI/netI 0.0528
_diffrn_reflns_Laue_measured_fraction_full 0.996
_diffrn_reflns_Laue_measured_fraction_max 0.996
_diffrn_reflns_limit_h_max 16
_diffrn_reflns_limit_h_min -16
_diffrn_reflns_limit_k_max 16
_diffrn_reflns_limit_k_min -16
_diffrn_reflns_limit_l_max 25
_diffrn_reflns_limit_l_min -25
_diffrn_reflns_number 46123
_diffrn_reflns_point_group_measured_fraction_full 0.996
_diffrn_reflns_point_group_measured_fraction_max 0.996
_diffrn_reflns_theta_full 24.999
_diffrn_reflns_theta_max 24.999
_diffrn_reflns_theta_min 3.012
_exptl_absorpt_coefficient_mu 1.092
_exptl_crystal_colour COLORLESS
_exptl_crystal_density_diffrn 1.310
_exptl_crystal_description BLOCK
_exptl_crystal_F_000 1408
_exptl_crystal_size_max 0.240
_exptl_crystal_size_mid 0.230
_exptl_crystal_size_min 0.200
_refine_diff_density_max 0.711
_refine_diff_density_min -0.418
_refine_diff_density_rms 0.060
_refine_ls_extinction_method none
_refine_ls_goodness_of_fit_ref 1.026
_refine_ls_hydrogen_treatment constr
_refine_ls_matrix_type full
_refine_ls_number_parameters 811
_refine_ls_number_reflns 12223
_refine_ls_number_restraints 13
_refine_ls_restrained_S_all 1.068
_refine_ls_R_factor_all 0.0674
_refine_ls_R_factor_gt 0.0443
_refine_ls_shift/su_max 0.001
_refine_ls_shift/su_mean 0.000
_refine_ls_structure_factor_coef Fsqd
_refine_ls_weighting_details 'w=1/[\s^2^(Fo^2^)+(0.0743P)^2^] where P=(Fo^2^+2Fc^2^)/3'
_refine_ls_weighting_scheme calc
_refine_ls_wR_factor_gt 0.1201
_refine_ls_wR_factor_ref 0.1276
_reflns_Friedel_coverage 0.000
_reflns_number_gt 8884
_reflns_number_total 12223
_reflns_threshold_expression 'I > 2\s(I)'
_cod_data_source_file d1cc04371d2.cif
_cod_data_source_block 1_sq
_cod_depositor_comments 'Adding full bibliography for 7128977.cif.'
_cod_original_cell_volume 3482.6(6)
_cod_database_code 7128977
_shelx_shelxl_version_number 2018/3
_shelx_space_group_comment
;
The symmetry employed for this shelxl refinement is uniquely defined
by the following loop, which should always be used as a source of
symmetry information in preference to the above space-group names.
They are only intended as comments.
;
_shelx_estimated_absorpt_t_min 0.780
_shelx_estimated_absorpt_t_max 0.811

loop_
_space_group_symop_operation_xyz
'x, y, z'
'-x, -y, -z'

loop_
_atom_site_label
_atom_site_type_symbol
_atom_site_fract_x
_atom_site_fract_y
_atom_site_fract_z
_atom_site_U_iso_or_equiv
_atom_site_adp_type
_atom_site_occupancy
_atom_site_site_symmetry_order
_atom_site_calc_flag
_atom_site_refinement_flags_posn
_atom_site_refinement_flags_adp
_atom_site_refinement_flags_occupancy
_atom_site_disorder_assembly
_atom_site_disorder_group
Zn1 Zn 0.86013(3) 0.23013(3) -0.59459(2) 0.04601(12) Uani 1 1 d . . . . .
Zn2 Zn 0.89035(3) 0.17631(3) -0.75498(2) 0.04381(12) Uani 1 1 d . . . . .
Zn3 Zn 0.97127(3) 0.20824(3) 0.07652(2) 0.04448(12) Uani 1 1 d . . . . .
O2 O 0.8008(2) 0.1182(2) -0.57834(14) 0.0658(7) Uani 1 1 d . . . . .
O4 O 0.03749(17) 0.09889(19) -0.72754(12) 0.0551(6) Uani 1 1 d . . . . .
O7 O 0.87457(19) 1.07214(18) 0.20663(12) 0.0577(6) Uani 1 1 d . . . . .
O8 O 0.85476(18) 1.15503(19) 0.10099(12) 0.0539(6) Uani 1 1 d . . . . .
O9 O 0.89301(19) 0.35727(19) 0.09206(14) 0.0641(7) Uani 1 1 d . . . . .
N10 N 0.9531(2) 0.2109(2) -0.26294(13) 0.0472(6) Uani 1 1 d . . . . .
C11 C 0.8433(2) 1.0874(2) 0.15134(17) 0.0423(7) Uani 1 1 d . . . . .
C12 C 0.0696(2) 0.1127(2) -0.67990(17) 0.0434(7) Uani 1 1 d . . . . .
O6 O 0.77542(18) 0.19773(19) -0.68276(13) 0.0607(6) Uani 1 1 d . . . . .
O12 O 0.8464(2) 0.32593(19) 0.19938(14) 0.0724(8) Uani 1 1 d . . . . .
N4 N 0.9727(2) 0.2297(2) -0.02246(14) 0.0488(7) Uani 1 1 d . . . . .
C16 C 0.6793(2) 0.9020(2) 0.13198(18) 0.0468(8) Uani 1 1 d . . . . .
C17 C 0.7876(2) 1.0209(2) 0.14399(16) 0.0409(7) Uani 1 1 d . . . . .
N3 N 0.9126(2) 0.2066(2) -0.50422(14) 0.0539(7) Uani 1 1 d . . . . .
C19 C 0.7879(2) 0.5074(2) 0.14044(16) 0.0444(7) Uani 1 1 d . . . . .
C20 C 0.5054(3) 0.9003(3) 0.12064(17) 0.0478(8) Uani 1 1 d . . . . .
O1 O 0.00920(17) 0.1704(2) -0.64071(14) 0.0662(7) Uani 1 1 d . . . . .
O5 O 0.8258(2) -0.6139(2) -0.62945(14) 0.0763(8) Uani 1 1 d . . . . .
N2 N 0.6177(2) 0.8453(2) 0.12657(17) 0.0607(8) Uani 1 1 d . . . . .
C24 C 0.5749(3) -0.2243(3) -0.6265(2) 0.0565(9) Uani 1 1 d . . . . .
C25 C 0.2798(3) 1.0156(3) 0.10776(17) 0.0520(8) Uani 1 1 d . . . . .
C27 C 0.1894(2) 0.0563(2) -0.67094(16) 0.0416(7) Uani 1 1 d . . . . .
C28 C 0.7626(3) 0.1312(3) -0.6307(2) 0.0537(9) Uani 1 1 d . . . . .
C29 C 0.4103(2) -0.0524(3) -0.64907(19) 0.0508(9) Uani 1 1 d . . . . .
C30 C 0.5807(2) -0.0476(3) -0.63350(19) 0.0525(9) Uani 1 1 d . . . . .
N1 N 0.5230(2) -0.1092(2) -0.63618(18) 0.0615(9) Uani 1 1 d . . . . .
C32 C 0.8473(2) 0.3872(3) 0.14450(19) 0.0469(8) Uani 1 1 d . . . . .
C33 C 0.2611(2) -0.0183(3) -0.70855(17) 0.0502(8) Uani 1 1 d . . . . .
H33A H 0.235410 -0.032001 -0.741324 0.060 Uiso 1 1 calc R U . . .
C34 C 0.3399(3) 0.0219(3) -0.6124(2) 0.0654(11) Uani 1 1 d . . . . .
H34A H 0.365807 0.036148 -0.579939 0.078 Uiso 1 1 calc R U . . .
C35 C 0.6743(2) 0.7300(2) 0.13176(18) 0.0484(8) Uani 1 1 d . . . . .
C36 C 0.9820(3) 0.2439(3) -0.15736(17) 0.0491(8) Uani 1 1 d . . . . .
C37 C 0.6976(2) 0.0707(3) -0.63187(18) 0.0489(8) Uani 1 1 d . . . . .
C38 C 0.7659(3) 0.9504(3) 0.19828(18) 0.0561(9) Uani 1 1 d . . . . .
H38A H 0.787819 0.942160 0.239194 0.067 Uiso 1 1 calc R U . . .
N8 N 1.0445(3) 0.2963(3) -0.33153(15) 0.0690(9) Uani 1 1 d . . . . .
C40 C 0.6863(3) -0.2769(3) -0.64280(18) 0.0542(9) Uani 1 1 d . . . . .
H40A H 0.727829 -0.236576 -0.658227 0.065 Uiso 1 1 calc R U . . .
C41 C 0.9931(3) 0.2528(3) -0.22817(17) 0.0506(8) Uani 1 1 d . . . . .
C42 C 1.0195(3) 0.2429(3) -0.44506(18) 0.0600(10) Uani 1 1 d . . . . .
H42A H 1.076016 0.262951 -0.446059 0.072 Uiso 1 1 calc R U . . .
C43 C 0.7072(3) -0.0225(3) -0.58260(19) 0.0580(9) Uani 1 1 d . . . . .
H43A H 0.751998 -0.044558 -0.548622 0.070 Uiso 1 1 calc R U . . .
C44 C 0.9626(3) 0.2203(3) -0.38575(17) 0.0514(8) Uani 1 1 d . . . . .
C45 C 0.6287(3) 0.1034(3) -0.68029(19) 0.0546(9) Uani 1 1 d . . . . .
H45A H 0.622195 0.165012 -0.713149 0.065 Uiso 1 1 calc R U . . .
C46 C 0.3411(3) 1.0662(3) 0.1165(2) 0.0653(10) Uani 1 1 d . . . . .
H46A H 0.306770 1.139838 0.118079 0.078 Uiso 1 1 calc R U . . .
C47 C 0.9928(3) 0.2357(3) -0.50173(19) 0.0624(10) Uani 1 1 d . . . . .
H47A H 1.032025 0.251803 -0.540906 0.075 Uiso 1 1 calc R U . . .
N7 N 1.0481(3) 0.3044(3) -0.26881(15) 0.0654(8) Uani 1 1 d . . . . .
O3 O 0.6833(3) -0.6297(2) -0.56918(19) 0.0992(11) Uani 1 1 d . . . . .
C50 C 0.4439(3) 0.8483(3) 0.11254(19) 0.0566(9) Uani 1 1 d . . . . .
H50A H 0.477995 0.774641 0.111095 0.068 Uiso 1 1 calc R U . . .
N5 N 0.8871(3) 0.1534(3) -0.23926(14) 0.0699(9) Uani 1 1 d . . . . .
H5A H 0.867139 0.140935 -0.197899 0.084 Uiso 1 1 calc R U . . .
H5B H 0.866681 0.130668 -0.266136 0.084 Uiso 1 1 calc DR U . . .
C52 C 0.7357(3) -0.3891(3) -0.63613(18) 0.0574(9) Uani 1 1 d . . . . .
H52A H 0.809883 -0.423691 -0.648348 0.069 Uiso 1 1 calc R U . . .
C53 C 0.2304(3) 0.0757(3) -0.6238(2) 0.0636(10) Uani 1 1 d . . . . .
H53A H 0.183258 0.126397 -0.598812 0.076 Uiso 1 1 calc R U . . .
C54 C 0.3335(3) 0.9047(3) 0.10669(18) 0.0563(9) Uani 1 1 d . . . . .
H54A H 0.293654 0.868350 0.101912 0.068 Uiso 1 1 calc R U . . .
C55 C 0.9858(3) 0.2410(3) -0.32784(17) 0.0520(8) Uani 1 1 d . . . . .
C56 C 0.6757(3) -0.4500(3) -0.6115(2) 0.0615(10) Uani 1 1 d . . . . .
C57 C 0.6505(3) -0.0811(3) -0.5845(2) 0.0614(10) Uani 1 1 d . . . . .
H57A H 0.659013 -0.144174 -0.552534 0.074 Uiso 1 1 calc R U . . .
C58 C 0.1609(3) 1.0768(3) 0.10065(18) 0.0592(9) Uani 1 1 d . . . . .
C59 C 0.7038(3) 0.9698(3) 0.07731(19) 0.0629(10) Uani 1 1 d . . . . .
H59A H 0.684803 0.975087 0.036106 0.075 Uiso 1 1 calc R U . . .
C60 C 0.7310(4) -0.5728(3) -0.6027(2) 0.0699(11) Uani 1 1 d . . . . .
C61 C 0.9490(3) 0.1715(3) -0.11184(18) 0.0605(9) Uani 1 1 d . . . . .
H61A H 0.928945 0.125505 -0.125640 0.073 Uiso 1 1 calc R U . . .
C62 C 0.7565(3) 1.0298(3) 0.08409(18) 0.0619(10) Uani 1 1 d . . . . .
H62A H 0.771212 1.077226 0.047356 0.074 Uiso 1 1 calc R U . . .
C64 C 0.5683(3) 0.0466(3) -0.68144(19) 0.0552(9) Uani 1 1 d . . . . .
H64A H 0.520094 0.071179 -0.713876 0.066 Uiso 1 1 calc R U . . .
C65 C 0.7111(3) 0.8921(3) 0.1911(2) 0.0628(10) Uani 1 1 d . . . . .
H65A H 0.695790 0.845066 0.227811 0.075 Uiso 1 1 calc R U . . .
C66 C 0.3697(3) -0.0715(3) -0.6972(2) 0.0595(10) Uani 1 1 d . . . . .
H66A H 0.417132 -0.121594 -0.722426 0.071 Uiso 1 1 calc R U . . .
C68 C 0.7834(3) 0.5796(3) 0.08120(19) 0.0672(11) Uani 1 1 d . . . . .
H68A H 0.818626 0.553339 0.043321 0.081 Uiso 1 1 calc R U . . .
C69 C 0.9456(3) 0.1669(3) -0.04641(19) 0.0640(10) Uani 1 1 d . . . . .
H69A H 0.922936 0.116885 -0.016609 0.077 Uiso 1 1 calc R U . . .
C70 C 0.4514(3) 1.0107(3) 0.1229(2) 0.0645(11) Uani 1 1 d . . . . .
H70A H 0.490585 1.046933 0.128837 0.077 Uiso 1 1 calc R U . . .
C71 C 0.7278(4) 0.6895(3) 0.0772(2) 0.0718(11) Uani 1 1 d . . . . .
H71A H 0.726496 0.737363 0.036767 0.086 Uiso 1 1 calc R U . . .
C72 C 0.5155(3) -0.2864(3) -0.6006(3) 0.0772(13) Uani 1 1 d . . . . .
H72A H 0.441324 -0.252396 -0.588122 0.093 Uiso 1 1 calc R U . . .
C74 C 0.5656(3) -0.3971(3) -0.5934(3) 0.0816(14) Uani 1 1 d . . . . .
H74A H 0.524858 -0.437894 -0.576051 0.098 Uiso 1 1 calc R U . . .
C76 C 1.0087(4) 0.2964(4) -0.0664(2) 0.0754(12) Uani 1 1 d . . . . .
H76A H 1.030665 0.339637 -0.051173 0.090 Uiso 1 1 calc R U . . .
C80 C 0.8602(4) 0.1817(4) -0.4476(2) 0.0792(13) Uani 1 1 d . . . . .
H80A H 0.805874 0.159114 -0.447879 0.095 Uiso 1 1 calc R U . . .
C81 C 0.8814(4) 0.1873(4) -0.3904(2) 0.0882(15) Uani 1 1 d . . . . .
H81A H 0.841517 0.168937 -0.352210 0.106 Uiso 1 1 calc DR U . . .
C83 C 1.0155(4) 0.3053(4) -0.1325(2) 0.0784(13) Uani 1 1 d . . . . .
H83A H 1.042683 0.352751 -0.161088 0.094 Uiso 1 1 calc R U . . .
C84 C 0.6798(4) 0.6587(3) 0.1909(2) 0.0771(13) Uani 1 1 d . . . . .
H84A H 0.645024 0.685066 0.228808 0.092 Uiso 1 1 calc R U . . .
C85 C 0.7367(4) 0.5475(3) 0.1948(2) 0.0789(13) Uani 1 1 d . . . . .
H85A H 0.739746 0.499642 0.235481 0.095 Uiso 1 1 calc R U . . .
O10 O 0.1196(2) 1.1775(2) 0.09508(17) 0.0865(9) Uani 1 1 d . . . . .
O11 O 0.1042(2) 1.0325(2) 0.09739(19) 0.1004(11) Uani 1 1 d . . . . .
O21 O 0.7603(4) -0.2740(4) -0.4577(2) 0.1367(16) Uani 1 1 d . . . . .
O20 O 0.4007(7) -0.3315(7) 0.0521(6) 0.255(4) Uani 1 1 d . . . . .
N9 N 0.6694(9) -0.3757(9) -0.4399(3) 0.203(4) Uani 1 1 d . . . . .
N6 N 0.4473(9) -0.3291(9) -0.0540(6) 0.214(4) Uani 1 1 d . U . . .
C207 C 0.7468(9) -0.3587(10) -0.4524(4) 0.166(4) Uani 1 1 d . . . . .
C206 C 0.8504(7) -0.4635(7) -0.4688(4) 0.207(5) Uani 1 1 d . . . . .
H20B H 0.913785 -0.447828 -0.479032 0.310 Uiso 1 1 calc R U . . .
H20C H 0.861974 -0.523273 -0.431372 0.310 Uiso 1 1 calc R U . . .
H20D H 0.838216 -0.482676 -0.505962 0.310 Uiso 1 1 calc R U . . .
C205 C 0.3899(9) -0.3565(7) -0.0030(10) 0.192(5) Uani 1 1 d . . . . .
C204 C 0.5624(6) -0.2703(9) -0.4248(5) 0.237(6) Uani 1 1 d . . . . .
H20E H 0.500044 -0.287590 -0.414728 0.356 Uiso 1 1 calc R U . . .
H20F H 0.572496 -0.248834 -0.387993 0.356 Uiso 1 1 calc R U . . .
H20G H 0.550599 -0.211419 -0.462848 0.356 Uiso 1 1 calc R U . . .
C203 C 0.3205(6) -0.4162(7) 0.0020(6) 0.235(6) Uani 1 1 d . . . . .
H20H H 0.287031 -0.425411 0.046066 0.352 Uiso 1 1 calc R U . . .
H20I H 0.264651 -0.374859 -0.028412 0.352 Uiso 1 1 calc R U . . .
H20J H 0.365200 -0.486473 -0.008410 0.352 Uiso 1 1 calc R U . . .
C202 C 0.5167(11) -0.2798(9) -0.0532(8) 0.312(10) Uani 1 1 d . . . . .
H20K H 0.551112 -0.266651 -0.096646 0.469 Uiso 1 1 calc R U . . .
H20L H 0.474600 -0.211662 -0.039537 0.469 Uiso 1 1 calc R U . . .
H20M H 0.571676 -0.327287 -0.023020 0.469 Uiso 1 1 calc R U . . .
C201 C 0.6597(10) -0.4818(9) -0.4287(5) 0.242(6) Uani 1 1 d . . . . .
H20N H 0.584162 -0.469332 -0.419217 0.362 Uiso 1 1 calc R U . . .
H20O H 0.688252 -0.511523 -0.467622 0.362 Uiso 1 1 calc R U . . .
H20Q H 0.700479 -0.532399 -0.392239 0.362 Uiso 1 1 calc R U . . .
C200 C 0.4236(10) -0.3595(10) -0.1157(6) 0.287(7) Uani 1 1 d . U . . .
H20P H 0.465782 -0.339635 -0.154305 0.431 Uiso 1 1 calc R U . . .
H20T H 0.443644 -0.436637 -0.106812 0.431 Uiso 1 1 calc R U . . .
H20R H 0.347184 -0.320444 -0.122762 0.431 Uiso 1 1 calc R U . . .
O1W O 0.3002(5) -0.3412(5) 0.1896(4) 0.220(3) Uani 1 1 d . . . . .

loop_
_atom_site_aniso_label
_atom_site_aniso_U_11
_atom_site_aniso_U_22
_atom_site_aniso_U_33
_atom_site_aniso_U_23
_atom_site_aniso_U_13
_atom_site_aniso_U_12
Zn1 0.0452(2) 0.0418(2) 0.0564(3) -0.01686(17) -0.01136(17) -0.01634(17)
Zn2 0.0456(2) 0.0365(2) 0.0518(2) -0.00870(16) -0.02003(16) -0.01349(16)
Zn3 0.0430(2) 0.0429(2) 0.0520(2) -0.01582(17) -0.00504(16) -0.01811(16)
O2 0.0664(16) 0.0591(16) 0.086(2) -0.0190(14) -0.0228(14) -0.0302(13)
O4 0.0414(12) 0.0619(15) 0.0613(15) -0.0185(12) -0.0195(11) -0.0119(11)
O7 0.0748(16) 0.0479(14) 0.0611(16) -0.0118(11) -0.0275(13) -0.0264(12)
O8 0.0566(14) 0.0606(15) 0.0551(15) -0.0084(12) -0.0092(11) -0.0341(12)
O9 0.0631(15) 0.0457(14) 0.0808(19) -0.0270(13) 0.0004(13) -0.0152(12)
N10 0.0540(15) 0.0476(16) 0.0472(17) -0.0087(13) -0.0089(12) -0.0264(13)
C11 0.0349(15) 0.0376(18) 0.055(2) -0.0154(15) -0.0102(14) -0.0099(13)
C12 0.0389(16) 0.0359(17) 0.058(2) -0.0098(15) -0.0129(15) -0.0142(14)
O6 0.0498(13) 0.0480(14) 0.0867(19) -0.0162(13) 0.0022(12) -0.0245(11)
O12 0.103(2) 0.0389(14) 0.0678(18) -0.0086(13) -0.0274(15) -0.0166(13)
N4 0.0518(16) 0.0484(16) 0.0533(17) -0.0160(14) -0.0038(13) -0.0243(13)
C16 0.0383(16) 0.0292(16) 0.074(2) -0.0144(16) -0.0172(16) -0.0082(13)
C17 0.0386(16) 0.0334(16) 0.052(2) -0.0145(14) -0.0078(14) -0.0117(13)
N3 0.0582(17) 0.0578(18) 0.0555(19) -0.0180(14) -0.0087(14) -0.0277(14)
C19 0.0429(17) 0.0358(17) 0.054(2) -0.0137(15) -0.0129(14) -0.0103(14)
C20 0.0488(18) 0.0361(18) 0.062(2) -0.0088(15) -0.0166(15) -0.0167(14)
O1 0.0361(12) 0.0732(17) 0.095(2) -0.0487(16) -0.0055(12) -0.0100(12)
O5 0.087(2) 0.0418(15) 0.082(2) -0.0201(13) -0.0151(16) -0.0045(14)
N2 0.0468(15) 0.0309(15) 0.109(3) -0.0160(15) -0.0287(15) -0.0113(12)
C24 0.0421(18) 0.0366(18) 0.094(3) -0.0130(18) -0.0163(17) -0.0151(15)
C25 0.0473(18) 0.044(2) 0.060(2) -0.0108(16) -0.0113(16) -0.0134(15)
C27 0.0360(15) 0.0374(17) 0.052(2) -0.0118(14) -0.0077(14) -0.0126(13)
C28 0.0394(17) 0.046(2) 0.082(3) -0.028(2) -0.0052(18) -0.0145(15)
C29 0.0357(16) 0.0368(18) 0.082(3) -0.0144(17) -0.0155(16) -0.0113(14)
C30 0.0363(16) 0.0401(19) 0.085(3) -0.0204(18) -0.0105(16) -0.0132(14)
N1 0.0359(14) 0.0374(16) 0.119(3) -0.0221(16) -0.0225(15) -0.0127(12)
C32 0.0421(17) 0.0385(18) 0.065(2) -0.0119(17) -0.0189(16) -0.0149(14)
C33 0.0454(18) 0.058(2) 0.057(2) -0.0237(17) -0.0097(15) -0.0209(16)
C34 0.0445(19) 0.074(3) 0.083(3) -0.039(2) -0.0222(18) -0.0107(18)
C35 0.0444(17) 0.0302(17) 0.076(3) -0.0133(16) -0.0195(16) -0.0131(14)
C36 0.0515(19) 0.049(2) 0.052(2) -0.0098(16) -0.0107(15) -0.0234(16)
C37 0.0408(17) 0.0441(19) 0.068(2) -0.0202(17) -0.0067(16) -0.0173(15)
C38 0.071(2) 0.055(2) 0.055(2) -0.0081(17) -0.0167(17) -0.0340(18)
N8 0.091(2) 0.094(3) 0.051(2) -0.0121(17) -0.0091(16) -0.065(2)
C40 0.0422(18) 0.045(2) 0.075(3) -0.0112(17) -0.0117(16) -0.0159(15)
C41 0.061(2) 0.052(2) 0.047(2) -0.0070(16) -0.0114(16) -0.0308(17)
C42 0.053(2) 0.087(3) 0.056(2) -0.025(2) -0.0026(17) -0.0382(19)
C43 0.052(2) 0.057(2) 0.071(3) -0.0128(19) -0.0215(17) -0.0225(17)
C44 0.0549(19) 0.056(2) 0.050(2) -0.0138(16) -0.0122(16) -0.0251(16)
C45 0.0520(19) 0.0433(19) 0.070(2) -0.0085(17) -0.0109(17) -0.0209(16)
C46 0.059(2) 0.041(2) 0.095(3) -0.0227(19) -0.027(2) -0.0076(17)
C47 0.057(2) 0.087(3) 0.054(2) -0.023(2) -0.0010(17) -0.037(2)
N7 0.086(2) 0.081(2) 0.0521(19) -0.0099(16) -0.0105(16) -0.0555(19)
O3 0.087(2) 0.0494(17) 0.162(3) -0.0088(19) -0.034(2) -0.0278(16)
C50 0.0511(19) 0.0330(18) 0.086(3) -0.0130(17) -0.0170(18) -0.0133(15)
N5 0.106(3) 0.096(2) 0.0461(18) -0.0097(17) -0.0087(17) -0.078(2)
C52 0.0463(18) 0.050(2) 0.066(2) -0.0126(17) -0.0084(16) -0.0092(16)
C53 0.0417(18) 0.073(3) 0.083(3) -0.048(2) -0.0099(17) -0.0098(17)
C54 0.053(2) 0.046(2) 0.076(3) -0.0082(17) -0.0180(17) -0.0242(16)
C55 0.058(2) 0.055(2) 0.050(2) -0.0094(16) -0.0120(16) -0.0285(17)
C56 0.063(2) 0.041(2) 0.084(3) -0.0143(18) -0.0220(19) -0.0185(18)
C57 0.059(2) 0.047(2) 0.083(3) 0.0006(18) -0.0238(19) -0.0267(17)
C58 0.054(2) 0.060(3) 0.052(2) -0.0092(18) -0.0110(17) -0.013(2)
C59 0.081(3) 0.072(3) 0.057(2) -0.017(2) -0.0173(19) -0.044(2)
C60 0.080(3) 0.045(2) 0.088(3) -0.017(2) -0.040(2) -0.015(2)
C61 0.086(3) 0.062(2) 0.052(2) -0.0172(18) -0.0073(19) -0.044(2)
C62 0.082(3) 0.073(3) 0.052(2) -0.0055(18) -0.0145(19) -0.051(2)
C64 0.0465(18) 0.045(2) 0.079(3) -0.0126(18) -0.0242(17) -0.0169(15)
C65 0.078(2) 0.059(2) 0.065(3) 0.0018(18) -0.019(2) -0.044(2)
C66 0.0419(18) 0.058(2) 0.085(3) -0.037(2) -0.0047(17) -0.0141(16)
C68 0.092(3) 0.044(2) 0.059(2) -0.0175(18) 0.005(2) -0.023(2)
C69 0.082(3) 0.072(3) 0.053(2) -0.0159(19) 0.0010(19) -0.047(2)
C70 0.052(2) 0.041(2) 0.110(3) -0.025(2) -0.025(2) -0.0142(16)
C71 0.103(3) 0.045(2) 0.061(3) -0.0029(18) -0.011(2) -0.028(2)
C72 0.0375(18) 0.049(2) 0.147(4) -0.021(2) -0.010(2) -0.0184(17)
C74 0.054(2) 0.046(2) 0.148(4) -0.009(2) -0.019(2) -0.0253(19)
C76 0.118(3) 0.085(3) 0.060(3) -0.017(2) -0.007(2) -0.074(3)
C80 0.116(3) 0.112(4) 0.054(3) -0.010(2) -0.017(2) -0.086(3)
C81 0.116(4) 0.133(4) 0.058(3) -0.006(3) -0.005(2) -0.097(3)
C83 0.125(4) 0.095(3) 0.052(3) -0.013(2) -0.004(2) -0.082(3)
C84 0.106(3) 0.038(2) 0.067(3) -0.0198(19) 0.005(2) -0.011(2)
C85 0.126(4) 0.039(2) 0.055(2) -0.0087(17) -0.007(2) -0.021(2)
O10 0.0575(15) 0.0681(19) 0.133(3) -0.0480(18) -0.0419(16) 0.0030(14)
O11 0.0516(16) 0.072(2) 0.164(3) 0.0156(19) -0.0325(18) -0.0274(15)
O21 0.143(4) 0.109(3) 0.144(4) 0.007(3) -0.018(3) -0.057(3)
O20 0.282(10) 0.230(8) 0.325(11) -0.103(8) -0.030(8) -0.144(7)
N9 0.279(11) 0.313(12) 0.103(5) -0.011(6) -0.012(6) -0.219(11)
N6 0.185(7) 0.161(7) 0.222(8) -0.028(6) 0.004(6) -0.025(5)
C207 0.188(9) 0.231(12) 0.096(5) 0.027(6) -0.022(5) -0.132(9)
C206 0.157(7) 0.158(7) 0.183(8) -0.041(6) 0.001(6) 0.038(6)
C205 0.144(8) 0.087(6) 0.319(18) -0.038(8) -0.077(10) -0.006(5)
C204 0.113(6) 0.269(12) 0.257(11) -0.126(10) 0.065(7) -0.007(7)
C203 0.126(6) 0.151(8) 0.447(19) -0.056(9) -0.109(9) -0.047(6)
C202 0.226(12) 0.165(10) 0.56(3) -0.082(12) 0.070(13) -0.133(10)
C201 0.386(16) 0.272(12) 0.198(10) -0.030(8) -0.008(9) -0.269(13)
C200 0.264(12) 0.271(12) 0.214(10) -0.083(10) -0.052(9) 0.016(9)
O1W 0.173(5) 0.187(5) 0.308(8) -0.055(5) 0.047(5) -0.106(4)

loop_
_atom_type_symbol
_atom_type_description
_atom_type_scat_dispersion_real
_atom_type_scat_dispersion_imag
_atom_type_scat_source
C C 0.0033 0.0016 'International Tables Vol C Tables 4.2.6.8 and 6.1.1.4'
H H 0.0000 0.0000 'International Tables Vol C Tables 4.2.6.8 and 6.1.1.4'
N N 0.0061 0.0033 'International Tables Vol C Tables 4.2.6.8 and 6.1.1.4'
O O 0.0106 0.0060 'International Tables Vol C Tables 4.2.6.8 and 6.1.1.4'
Zn Zn 0.2839 1.4301 'International Tables Vol C Tables 4.2.6.8 and 6.1.1.4'

loop_
_geom_angle_atom_site_label_1
_geom_angle_atom_site_label_2
_geom_angle_atom_site_label_3
_geom_angle
_geom_angle_site_symmetry_1
_geom_angle_site_symmetry_3
_geom_angle_publ_flag
O5 Zn1 O2 143.55(12) 1_565 . ?
O5 Zn1 O1 97.44(12) 1_565 1_655 ?
O2 Zn1 O1 107.44(11) . 1_655 ?
O5 Zn1 N3 100.92(12) 1_565 . ?
O2 Zn1 N3 102.43(11) . . ?
O1 Zn1 N3 96.04(11) 1_655 . ?
O5 Zn1 O3 58.72(11) 1_565 1_565 ?
O2 Zn1 O3 92.65(11) . 1_565 ?
O1 Zn1 O3 155.91(12) 1_655 1_565 ?
N3 Zn1 O3 92.35(12) . 1_565 ?
O5 Zn1 C60 29.56(13) 1_565 1_565 ?
O2 Zn1 C60 119.57(13) . 1_565 ?
O1 Zn1 C60 126.99(15) 1_655 1_565 ?
N3 Zn1 C60 96.44(12) . 1_565 ?
O3 Zn1 C60 29.20(12) 1_565 1_565 ?
O12 Zn2 O4 117.10(12) 1_554 1_655 ?
O12 Zn2 O7 120.45(11) 1_554 1_544 ?
O4 Zn2 O7 103.11(10) 1_655 1_544 ?
O12 Zn2 O6 98.40(11) 1_554 . ?
O4 Zn2 O6 114.71(10) 1_655 . ?
O7 Zn2 O6 102.57(10) 1_544 . ?
O9 Zn3 O10 99.20(11) . 1_645 ?
O9 Zn3 O8 101.57(10) . 1_545 ?
O10 Zn3 O8 143.76(12) 1_645 1_545 ?
O9 Zn3 N4 103.67(11) . . ?
O10 Zn3 N4 106.88(12) 1_645 . ?
O8 Zn3 N4 96.64(10) 1_545 . ?
O9 Zn3 O11 152.86(13) . 1_645 ?
O10 Zn3 O11 58.90(11) 1_645 1_645 ?
O8 Zn3 O11 91.13(10) 1_545 1_645 ?
N4 Zn3 O11 98.48(13) . 1_645 ?
O9 Zn3 C58 127.79(13) . 1_645 ?
O10 Zn3 C58 29.84(12) 1_645 1_645 ?
O8 Zn3 C58 118.40(12) 1_545 1_645 ?
N4 Zn3 C58 103.49(11) . 1_645 ?
O11 Zn3 C58 29.09(11) 1_645 1_645 ?
C28 O2 Zn1 105.9(2) . . ?
C12 O4 Zn2 124.7(2) . 1_455 ?
C11 O7 Zn2 128.3(2) . 1_566 ?
C11 O8 Zn3 128.6(2) . 1_565 ?
C32 O9 Zn3 128.7(2) . . ?
C41 N10 C55 105.8(3) . . ?
C41 N10 N5 128.3(3) . . ?
C55 N10 N5 125.8(3) . . ?
O7 C11 O8 125.1(3) . . ?
O7 C11 C17 118.1(3) . . ?
O8 C11 C17 116.8(3) . . ?
O1 C12 O4 124.7(3) . . ?
O1 C12 C27 117.9(3) . . ?
O4 C12 C27 117.4(3) . . ?
C28 O6 Zn2 131.0(2) . . ?
C32 O12 Zn2 144.2(2) . 1_556 ?
C76 N4 C69 116.0(3) . . ?
C76 N4 Zn3 124.2(2) . . ?
C69 N4 Zn3 119.5(2) . . ?
C65 C16 C59 119.5(3) . . ?
C65 C16 N2 120.4(3) . . ?
C59 C16 N2 120.1(3) . . ?
C62 C17 C38 119.3(3) . . ?
C62 C17 C11 120.9(3) . . ?
C38 C17 C11 119.8(3) . . ?
C80 N3 C47 116.9(3) . . ?
C80 N3 Zn1 123.4(2) . . ?
C47 N3 Zn1 118.8(2) . . ?
C85 C19 C68 118.5(3) . . ?
C85 C19 C32 120.9(3) . . ?
C68 C19 C32 120.6(3) . . ?
N2 C20 C50 121.9(3) . . ?
N2 C20 C70 119.9(3) . . ?
C50 C20 C70 118.1(3) . . ?
C12 O1 Zn1 146.4(2) . 1_455 ?
C60 O5 Zn1 99.6(3) . 1_545 ?
C20 N2 C35 121.9(3) . . ?
C20 N2 C16 120.6(2) . . ?
C35 N2 C16 117.4(2) . . ?
C72 C24 C40 119.0(3) . . ?
C72 C24 N1 120.7(3) . . ?
C40 C24 N1 120.3(3) . . ?
C46 C25 C54 117.7(3) . . ?
C46 C25 C58 121.0(3) . . ?
C54 C25 C58 121.3(3) . . ?
C53 C27 C33 118.5(3) . . ?
C53 C27 C12 120.0(3) . . ?
C33 C27 C12 121.4(3) . . ?
O2 C28 O6 121.5(3) . . ?
O2 C28 C37 119.2(4) . . ?
O6 C28 C37 119.2(3) . . ?
C34 C29 C66 118.9(3) . . ?
C34 C29 N1 119.4(3) . . ?
C66 C29 N1 121.7(3) . . ?
C57 C30 C64 119.5(3) . . ?
C57 C30 N1 121.0(3) . . ?
C64 C30 N1 119.5(3) . . ?
C24 N1 C30 121.5(2) . . ?
C24 N1 C29 119.8(2) . . ?
C30 N1 C29 118.7(3) . . ?
O12 C32 O9 125.8(3) . . ?
O12 C32 C19 117.6(3) . . ?
O9 C32 C19 116.6(3) . . ?
C66 C33 C27 119.8(3) . . ?
C29 C34 C53 119.8(3) . . ?
C71 C35 C84 118.7(3) . . ?
C71 C35 N2 119.9(3) . . ?
C84 C35 N2 121.4(3) . . ?
C61 C36 C83 116.2(3) . . ?
C61 C36 C41 124.6(3) . . ?
C83 C36 C41 118.9(3) . . ?
C45 C37 C43 118.9(3) . . ?
C45 C37 C28 121.5(3) . . ?
C43 C37 C28 119.5(3) . . ?
C17 C38 C65 119.1(3) . . ?
C55 N8 N7 107.9(3) . . ?
C52 C40 C24 120.1(3) . . ?
N7 C41 N10 109.6(3) . . ?
N7 C41 C36 122.3(3) . . ?
N10 C41 C36 128.1(3) . . ?
C47 C42 C44 120.1(3) . . ?
C57 C43 C37 120.0(3) . . ?
C42 C44 C81 114.5(3) . . ?
C42 C44 C55 117.9(3) . . ?
C81 C44 C55 127.4(3) . . ?
C37 C45 C64 121.5(3) . . ?
C70 C46 C25 121.6(3) . . ?
N3 C47 C42 123.4(3) . . ?
C41 N7 N8 107.7(3) . . ?
C60 O3 Zn1 79.2(3) . 1_545 ?
C54 C50 C20 120.6(3) . . ?
C56 C52 C40 120.5(3) . . ?
C27 C53 C34 121.6(3) . . ?
C50 C54 C25 121.3(3) . . ?
N8 C55 N10 108.9(3) . . ?
N8 C55 C44 122.4(3) . . ?
N10 C55 C44 128.7(3) . . ?
C52 C56 C74 118.9(3) . . ?
C52 C56 C60 120.1(4) . . ?
C74 C56 C60 121.0(4) . . ?
C43 C57 C30 120.8(3) . . ?
O11 C58 O10 119.5(3) . . ?
O11 C58 C25 122.1(4) . . ?
O10 C58 C25 118.4(4) . . ?
O11 C58 Zn3 67.4(2) . 1_465 ?
O10 C58 Zn3 52.22(18) . 1_465 ?
C25 C58 Zn3 169.0(3) . 1_465 ?
C16 C59 C62 119.4(3) . . ?
O3 C60 O5 122.2(4) . . ?
O3 C60 C56 120.2(4) . . ?
O5 C60 C56 117.5(4) . . ?
O3 C60 Zn1 71.6(2) . 1_545 ?
O5 C60 Zn1 50.80(19) . 1_545 ?
C56 C60 Zn1 167.4(3) . 1_545 ?
C69 C61 C36 119.9(3) . . ?
C17 C62 C59 121.0(3) . . ?
C45 C64 C30 119.2(3) . . ?
C16 C65 C38 121.5(3) . . ?
C33 C66 C29 121.5(3) . . ?
C71 C68 C19 120.7(4) . . ?
N4 C69 C61 124.0(4) . . ?
C46 C70 C20 120.6(3) . . ?
C35 C71 C68 120.9(4) . . ?
C74 C72 C24 120.2(3) . . ?
C72 C74 C56 121.2(4) . . ?
N4 C76 C83 123.7(4) . . ?
C81 C80 N3 123.0(4) . . ?
C80 C81 C44 122.1(4) . . ?
C76 C83 C36 120.2(4) . . ?
C35 C84 C85 120.3(4) . . ?
C19 C85 C84 120.9(4) . . ?
C58 O10 Zn3 97.9(2) . 1_465 ?
C58 O11 Zn3 83.6(2) . 1_465 ?
C207 N9 C201 129.2(13) . . ?
C207 N9 C204 112.0(11) . . ?
C201 N9 C204 118.4(9) . . ?
C205 N6 C202 124.0(15) . . ?
C205 N6 C200 108.1(16) . . ?
C202 N6 C200 127.9(13) . . ?
N9 C207 O21 131.8(13) . . ?
N9 C207 C206 110.7(12) . . ?
O21 C207 C206 117.4(9) . . ?
N6 C205 O20 113.5(13) . . ?
N6 C205 C203 127.7(17) . . ?
O20 C205 C203 118.7(15) . . ?

loop_
_geom_bond_atom_site_label_1
_geom_bond_atom_site_label_2
_geom_bond_distance
_geom_bond_site_symmetry_2
_geom_bond_publ_flag
Zn1 O5 1.968(3) 1_565 ?
Zn1 O2 1.994(2) . ?
Zn1 O1 1.998(2) 1_655 ?
Zn1 N3 2.059(3) . ?
Zn1 O3 2.418(3) 1_565 ?
Zn1 C60 2.504(4) 1_565 ?
Zn2 O12 1.918(2) 1_554 ?
Zn2 O4 1.930(2) 1_655 ?
Zn2 O7 1.955(2) 1_544 ?
Zn2 O6 1.956(2) . ?
Zn3 O9 1.963(2) . ?
Zn3 O10 1.974(3) 1_645 ?
Zn3 O8 1.978(2) 1_545 ?
Zn3 N4 2.029(3) . ?
Zn3 O11 2.297(3) 1_645 ?
Zn3 C58 2.473(4) 1_645 ?
O2 C28 1.248(4) . ?
O4 C12 1.263(4) . ?
O7 C11 1.252(4) . ?
O8 C11 1.255(4) . ?
O9 C32 1.247(4) . ?
N10 C41 1.362(4) . ?
N10 C55 1.373(4) . ?
N10 N5 1.407(4) . ?
C11 C17 1.494(4) . ?
C12 O1 1.238(4) . ?
C12 C27 1.494(4) . ?
O6 C28 1.275(4) . ?
O12 C32 1.243(4) . ?
N4 C76 1.321(4) . ?
N4 C69 1.331(4) . ?
C16 C65 1.353(5) . ?
C16 C59 1.376(5) . ?
C16 N2 1.429(4) . ?
C17 C62 1.368(5) . ?
C17 C38 1.378(4) . ?
N3 C80 1.320(5) . ?
N3 C47 1.346(4) . ?
C19 C85 1.352(5) . ?
C19 C68 1.371(5) . ?
C19 C32 1.492(4) . ?
C20 N2 1.392(4) . ?
C20 C50 1.392(4) . ?
C20 C70 1.394(4) . ?
O5 C60 1.253(5) . ?
N2 C35 1.426(4) . ?
C24 C72 1.386(5) . ?
C24 C40 1.389(4) . ?
C24 N1 1.413(4) . ?
C25 C46 1.379(5) . ?
C25 C54 1.395(5) . ?
C25 C58 1.479(5) . ?
C27 C53 1.371(5) . ?
C27 C33 1.388(4) . ?
C28 C37 1.485(5) . ?
C29 C34 1.369(5) . ?
C29 C66 1.382(5) . ?
C29 N1 1.427(4) . ?
C30 C57 1.383(5) . ?
C30 C64 1.391(5) . ?
C30 N1 1.422(4) . ?
C33 C66 1.369(4) . ?
C34 C53 1.381(4) . ?
C35 C71 1.362(5) . ?
C35 C84 1.363(5) . ?
C36 C61 1.369(5) . ?
C36 C83 1.383(5) . ?
C36 C41 1.453(5) . ?
C37 C45 1.368(5) . ?
C37 C43 1.403(5) . ?
C38 C65 1.380(5) . ?
N8 C55 1.322(4) . ?
N8 N7 1.373(4) . ?
C40 C52 1.383(5) . ?
C41 N7 1.317(4) . ?
C42 C47 1.357(5) . ?
C42 C44 1.384(5) . ?
C43 C57 1.370(5) . ?
C44 C81 1.409(5) . ?
C44 C55 1.451(5) . ?
C45 C64 1.386(5) . ?
C46 C70 1.370(5) . ?
O3 C60 1.243(5) . ?
C50 C54 1.370(4) . ?
C52 C56 1.377(5) . ?
C56 C74 1.382(5) . ?
C56 C60 1.511(5) . ?
C58 O11 1.210(5) . ?
C58 O10 1.243(4) . ?
C59 C62 1.376(5) . ?
C61 C69 1.360(5) . ?
C68 C71 1.365(5) . ?
C72 C74 1.364(5) . ?
C76 C83 1.358(5) . ?
C80 C81 1.326(5) . ?
C84 C85 1.382(5) . ?
O21 C207 1.252(11) . ?
O20 C205 1.354(14) . ?
N9 C207 1.157(9) . ?
N9 C201 1.501(11) . ?
N9 C204 1.605(12) . ?
N6 C205 1.286(14) . ?
N6 C202 1.406(14) . ?
N6 C200 1.604(15) . ?
C207 C206 1.587(12) . ?
C205 C203 1.496(12) . ?
